data_4074896
loop_
_publ_author_name
'Kalikhman, Inna'
'Gostevskii, Boris'
'Botoshansky, Mark'
'Kaftory, Menahem'
'Tessier, Claire A.'
'Panzner, Matthew J.'
'Youngs, Wiley J.'
'Kost, Daniel'

_publ_section_title
;
 Octahedral and Bicapped-Tetrahedral Silicon Configurations in the Solid
 State and Their Dynamic Coexistence in Solution
;
_journal_coden_ASTM ORGND7
_journal_issue 5
_journal_name_full Organometallics
_journal_page_first 1252
_journal_page_last 1258
_journal_paper_doi 10.1021/om0509802
_journal_volume 25
_journal_year 2006
_chemical_formula_sum 'C22 H28 N4 O2 Si'
_chemical_formula_weight 408.57
_chemical_name_common 6
_chemical_name_systematic
;
 Bis[N-(isopropylideneimino)acetimidato-N,O]diphenylsilicon(IV) 
;
_space_group_IT_number 14
_symmetry_cell_setting monoclinic
_symmetry_space_group_name_Hall '-P 2ybc'
_symmetry_space_group_name_H-M 'P 1 21/c 1'
_atom_sites_solution_hydrogens geom
_atom_sites_solution_primary direct
_atom_sites_solution_secondary difmap
_audit_creation_method SHELXL-97
_cell_angle_alpha 90.00
_cell_angle_beta 99.66(3)
_cell_angle_gamma 90.00
_cell_formula_units_Z 4
_cell_length_a 9.225(2)
_cell_length_b 10.709(2)
_cell_length_c 22.519(4)
_cell_measurement_reflns_used 13506
_cell_measurement_temperature 230(1)
_cell_measurement_theta_max 25.40
_cell_measurement_theta_min 1.83
_cell_volume 2193.1(8)
_computing_cell_refinement 'DENZO SMN (Otwinowski & Minor 1997)'
_computing_data_collection 'Collect (Nonius, 2001)'
_computing_data_reduction 'DENZO SMN (Otwinowski & Minor 1997)'
_computing_molecular_graphics 'TEXSAN  (MSC, 1999)'
_computing_structure_refinement 'SHELXL-97 (Sheldrick, 1997)'
_computing_structure_solution 'SHELXS-97 (Sheldrick, 1997)'
_diffrn_ambient_temperature 293(2)
_diffrn_measured_fraction_theta_full 0.968
_diffrn_measured_fraction_theta_max 0.968
_diffrn_measurement_device_type 'Nonius KappaCCD'
_diffrn_measurement_method 'phi- and omega-scans'
_diffrn_radiation_monochromator graphite
_diffrn_radiation_source 'fine-focus sealed tube'
_diffrn_radiation_type MoK\a
_diffrn_radiation_wavelength 0.71073
_diffrn_reflns_av_R_equivalents 0.1099
_diffrn_reflns_av_sigmaI/netI 0.1142
_diffrn_reflns_limit_h_max 11
_diffrn_reflns_limit_h_min -10
_diffrn_reflns_limit_k_max 11
_diffrn_reflns_limit_k_min -12
_diffrn_reflns_limit_l_max 26
_diffrn_reflns_limit_l_min -26
_diffrn_reflns_number 12999
_diffrn_reflns_theta_full 25.40
_diffrn_reflns_theta_max 25.40
_diffrn_reflns_theta_min 1.83
_diffrn_standards_number none
_exptl_absorpt_coefficient_mu 0.132
_exptl_absorpt_correction_type none
_exptl_crystal_colour colorless
_exptl_crystal_density_diffrn 1.237
_exptl_crystal_density_method 'not measured'
_exptl_crystal_description prism
_exptl_crystal_F_000 872
_exptl_crystal_size_max 0.45
_exptl_crystal_size_mid 0.30
_exptl_crystal_size_min 0.24
_refine_diff_density_max 0.391
_refine_diff_density_min -0.446
_refine_diff_density_rms 0.072
_refine_ls_extinction_coef 0.019(2)
_refine_ls_extinction_expression Fc^*^=kFc[1+0.001xFc^2^\l^3^/sin(2\q)]^-1/4^
_refine_ls_extinction_method SHELXL
_refine_ls_goodness_of_fit_ref 0.963
_refine_ls_hydrogen_treatment constr
_refine_ls_matrix_type full
_refine_ls_number_parameters 263
_refine_ls_number_reflns 3900
_refine_ls_number_restraints 0
_refine_ls_restrained_S_all 0.963
_refine_ls_R_factor_all 0.1366
_refine_ls_R_factor_gt 0.0617
_refine_ls_shift/su_max 0.000
_refine_ls_shift/su_mean 0.000
_refine_ls_structure_factor_coef Fsqd
_refine_ls_weighting_details 'calc w=1/[\s^2^(Fo^2^)+(0.0908P)^2^+0.0000P] where P=(Fo^2^+2Fc^2^)/3'
_refine_ls_weighting_scheme calc
_refine_ls_wR_factor_gt 0.1500
_refine_ls_wR_factor_ref 0.1775
_reflns_number_gt 2065
_reflns_number_total 3900
_reflns_threshold_expression >2sigma(I)
_cod_data_source_file om0509802si20051115_102220.cif
_cod_data_source_block 6
_cod_depositor_comments
;
The following automatic conversions were performed:

'_symmetry_cell_setting' value 'Monoclinic' changed to 'monoclinic'
according to /home/saulius/struct/CIF-dictionaries/cif_core.dic
dictionary named 'cif_core.dic' version 2.4.1 from 2010-06-29.

Automatic conversion script
Id: cif_fix_values 1715 2011-07-08 13:25:40Z adriana 
;
_cod_original_sg_symbol_H-M 'P 21/c'
_cod_database_code 4074896

loop_
_symmetry_equiv_pos_as_xyz
'x, y, z'
'-x, y+1/2, -z+1/2'
'-x, -y, -z'
'x, -y-1/2, z-1/2'

loop_
_atom_site_label
_atom_site_type_symbol
_atom_site_fract_x
_atom_site_fract_y
_atom_site_fract_z
_atom_site_U_iso_or_equiv
_atom_site_adp_type
_atom_site_occupancy
_atom_site_symmetry_multiplicity
_atom_site_calc_flag
_atom_site_refinement_flags
Si1 Si 0.79185(10) 0.20038(11) 0.36132(4) 0.0316(3) Uani 1 1 d .
O1 O 0.7060(2) 0.3471(2) 0.34689(10) 0.0341(7) Uani 1 1 d .
O2 O 0.8301(2) 0.0443(2) 0.38432(11) 0.0349(7) Uani 1 1 d .
N1 N 0.6093(3) 0.3373(3) 0.43454(14) 0.0372(8) Uani 1 1 d .
N2 N 0.7043(3) 0.2322(3) 0.44212(13) 0.0343(8) Uani 1 1 d .
N3 N 0.5856(3) -0.0070(3) 0.36305(14) 0.0411(9) Uani 1 1 d .
N4 N 0.5834(3) 0.1141(3) 0.33636(13) 0.0368(8) Uani 1 1 d .
C1 C 0.6235(4) 0.3913(4) 0.38439(18) 0.0374(10) Uani 1 1 d .
C2 C 0.5461(5) 0.5123(4) 0.3677(2) 0.0510(12) Uani 1 1 d .
H2A H 0.5668 0.5399 0.3295 0.076 Uiso 1 1 calc R
H2B H 0.5798 0.5738 0.3979 0.076 Uiso 1 1 calc R
H2C H 0.4420 0.5007 0.3652 0.076 Uiso 1 1 calc R
C3 C 0.7205(4) 0.1864(4) 0.49579(16) 0.0370(10) Uani 1 1 d .
C4 C 0.8321(5) 0.0880(5) 0.51527(18) 0.0558(13) Uani 1 1 d .
H4A H 0.8808 0.0664 0.4822 0.084 Uiso 1 1 calc R
H4B H 0.7846 0.0154 0.5280 0.084 Uiso 1 1 calc R
H4C H 0.9030 0.1187 0.5481 0.084 Uiso 1 1 calc R
C5 C 0.6356(4) 0.2310(5) 0.54248(18) 0.0579(14) Uani 1 1 d .
H5A H 0.5673 0.2943 0.5255 0.087 Uiso 1 1 calc R
H5B H 0.7021 0.2651 0.5759 0.087 Uiso 1 1 calc R
H5C H 0.5828 0.1623 0.5560 0.087 Uiso 1 1 calc R
C6 C 0.7204(4) -0.0339(4) 0.38472(17) 0.0384(10) Uani 1 1 d .
C7 C 0.7579(4) -0.1610(4) 0.40960(19) 0.0498(12) Uani 1 1 d .
H7A H 0.8616 -0.1658 0.4243 0.075 Uiso 1 1 calc R
H7B H 0.7312 -0.2221 0.3785 0.075 Uiso 1 1 calc R
H7C H 0.7049 -0.1770 0.4420 0.075 Uiso 1 1 calc R
C8 C 0.4603(4) 0.1396(4) 0.30095(17) 0.0406(10) Uani 1 1 d .
C9 C 0.3316(4) 0.0523(5) 0.29178(19) 0.0541(13) Uani 1 1 d .
H9A H 0.3539 -0.0196 0.3171 0.081 Uiso 1 1 calc R
H9B H 0.3114 0.0266 0.2504 0.081 Uiso 1 1 calc R
H9C H 0.2471 0.0941 0.3020 0.081 Uiso 1 1 calc R
C10 C 0.4429(5) 0.2555(4) 0.2651(2) 0.0586(13) Uani 1 1 d .
H10A H 0.5303 0.3053 0.2748 0.088 Uiso 1 1 calc R
H10B H 0.3602 0.3017 0.2743 0.088 Uiso 1 1 calc R
H10C H 0.4270 0.2351 0.2230 0.088 Uiso 1 1 calc R
C11 C 0.9787(4) 0.2623(4) 0.40024(15) 0.0318(9) Uani 1 1 d .
C12 C 0.9963(4) 0.3765(4) 0.42995(16) 0.0395(10) Uani 1 1 d .
H12 H 0.9132 0.4239 0.4327 0.047 Uiso 1 1 calc R
C13 C 1.1325(4) 0.4222(4) 0.45553(17) 0.0432(11) Uani 1 1 d .
H13 H 1.1394 0.4981 0.4758 0.052 Uiso 1 1 calc R
C14 C 1.2583(4) 0.3559(4) 0.45120(17) 0.0422(11) Uani 1 1 d .
H14 H 1.3503 0.3865 0.4682 0.051 Uiso 1 1 calc R
C15 C 1.2450(4) 0.2434(4) 0.42119(18) 0.0441(11) Uani 1 1 d .
H15 H 1.3288 0.1980 0.4173 0.053 Uiso 1 1 calc R
C16 C 1.1073(4) 0.1973(4) 0.39679(17) 0.0388(10) Uani 1 1 d .
H16 H 1.1009 0.1202 0.3775 0.047 Uiso 1 1 calc R
C17 C 0.8345(4) 0.1824(4) 0.28185(16) 0.0332(9) Uani 1 1 d .
C18 C 0.8218(4) 0.0700(4) 0.24978(17) 0.0419(11) Uani 1 1 d .
H18 H 0.7825 0.0007 0.2663 0.050 Uiso 1 1 calc R
C19 C 0.8662(4) 0.0586(5) 0.19398(18) 0.0473(11) Uani 1 1 d .
H19 H 0.8549 -0.0172 0.1736 0.057 Uiso 1 1 calc R
C20 C 0.9262(5) 0.1582(5) 0.16903(19) 0.0509(12) Uani 1 1 d .
H20 H 0.9583 0.1495 0.1323 0.061 Uiso 1 1 calc R
C21 C 0.9391(4) 0.2708(5) 0.19815(18) 0.0506(12) Uani 1 1 d .
H21 H 0.9774 0.3394 0.1807 0.061 Uiso 1 1 calc R
C22 C 0.8944(4) 0.2823(4) 0.25413(17) 0.0422(10) Uani 1 1 d .
H22 H 0.9048 0.3591 0.2737 0.051 Uiso 1 1 calc R

loop_
_atom_site_aniso_label
_atom_site_aniso_U_11
_atom_site_aniso_U_22
_atom_site_aniso_U_33
_atom_site_aniso_U_23
_atom_site_aniso_U_13
_atom_site_aniso_U_12
Si1 0.0294(5) 0.0309(7) 0.0355(6) 0.0004(5) 0.0081(4) 0.0005(5)
O1 0.0329(13) 0.0321(17) 0.0388(14) 0.0010(12) 0.0104(12) 0.0034(11)
O2 0.0348(13) 0.0301(17) 0.0407(14) 0.0035(12) 0.0092(11) 0.0014(12)
N1 0.0320(16) 0.037(2) 0.0439(19) 0.0003(16) 0.0088(14) 0.0037(15)
N2 0.0262(15) 0.034(2) 0.0422(19) -0.0006(16) 0.0055(14) 0.0019(14)
N3 0.0413(19) 0.036(2) 0.0470(19) 0.0030(17) 0.0098(16) -0.0061(16)
N4 0.0398(18) 0.034(2) 0.0373(18) 0.0004(16) 0.0083(15) 0.0000(16)
C1 0.032(2) 0.030(3) 0.051(2) -0.005(2) 0.0091(18) 0.0009(18)
C2 0.058(3) 0.034(3) 0.063(3) 0.004(2) 0.017(2) 0.012(2)
C3 0.0326(19) 0.042(3) 0.036(2) -0.0013(19) 0.0043(17) 0.0001(18)
C4 0.063(3) 0.064(4) 0.038(2) 0.007(2) 0.002(2) 0.020(2)
C5 0.050(3) 0.084(4) 0.041(2) 0.002(2) 0.011(2) 0.008(2)
C6 0.042(2) 0.034(3) 0.041(2) -0.0006(19) 0.0159(18) -0.005(2)
C7 0.060(3) 0.033(3) 0.058(3) 0.010(2) 0.015(2) -0.001(2)
C8 0.038(2) 0.044(3) 0.040(2) -0.013(2) 0.0068(18) -0.0013(19)
C9 0.041(2) 0.061(4) 0.060(3) -0.015(2) 0.008(2) -0.004(2)
C10 0.064(3) 0.044(3) 0.058(3) 0.002(2) -0.018(2) 0.001(2)
C11 0.0314(19) 0.038(3) 0.0286(18) 0.0043(18) 0.0119(15) 0.0027(17)
C12 0.032(2) 0.049(3) 0.039(2) -0.004(2) 0.0104(17) 0.0027(19)
C13 0.040(2) 0.048(3) 0.042(2) -0.010(2) 0.0100(19) -0.007(2)
C14 0.030(2) 0.061(3) 0.036(2) 0.000(2) 0.0052(17) -0.007(2)
C15 0.029(2) 0.053(3) 0.051(2) 0.003(2) 0.0089(18) 0.004(2)
C16 0.036(2) 0.039(3) 0.042(2) -0.001(2) 0.0091(18) 0.0005(19)
C17 0.0296(18) 0.033(3) 0.037(2) 0.0002(18) 0.0057(16) 0.0006(17)
C18 0.048(2) 0.037(3) 0.042(2) -0.004(2) 0.0107(19) -0.001(2)
C19 0.050(2) 0.048(3) 0.043(2) -0.011(2) 0.006(2) 0.002(2)
C20 0.057(3) 0.061(4) 0.036(2) -0.003(2) 0.013(2) -0.001(2)
C21 0.057(3) 0.054(4) 0.042(2) 0.006(2) 0.014(2) -0.005(2)
C22 0.048(2) 0.037(3) 0.044(2) -0.005(2) 0.0135(19) -0.0011(19)

loop_
_atom_type_symbol
_atom_type_description
_atom_type_scat_dispersion_real
_atom_type_scat_dispersion_imag
_atom_type_scat_source
Si Si 0.0817 0.0704 'International Tables Vol C Tables 4.2.6.8 and 6.1.1.4'
N N 0.0061 0.0033 'International Tables Vol C Tables 4.2.6.8 and 6.1.1.4'
O O 0.0106 0.0060 'International Tables Vol C Tables 4.2.6.8 and 6.1.1.4'
C C 0.0033 0.0016 'International Tables Vol C Tables 4.2.6.8 and 6.1.1.4'
H H 0.0000 0.0000 'International Tables Vol C Tables 4.2.6.8 and 6.1.1.4'

loop_
_geom_angle_atom_site_label_1
_geom_angle_atom_site_label_2
_geom_angle_atom_site_label_3
_geom_angle
O1 Si1 O2 163.14(12)
O1 Si1 C17 94.24(15)
O2 Si1 C17 96.72(15)
O1 Si1 C11 96.74(15)
O2 Si1 C11 94.21(15)
C17 Si1 C11 98.78(15)
O1 Si1 N4 88.88(12)
O2 Si1 N4 78.07(12)
C17 Si1 N4 91.61(14)
C11 Si1 N4 167.76(14)
O1 Si1 N2 78.06(12)
O2 Si1 N2 89.24(12)
C17 Si1 N2 169.19(13)
C11 Si1 N2 89.72(13)
N4 Si1 N2 80.78(12)
C1 O1 Si1 119.5(2)
C6 O2 Si1 119.2(2)
C1 N1 N2 108.0(3)
C3 N2 N1 112.7(3)
C3 N2 Si1 137.4(3)
N1 N2 Si1 109.7(2)
C6 N3 N4 107.8(3)
C8 N4 N3 113.4(3)
C8 N4 Si1 136.8(3)
N3 N4 Si1 109.6(2)
N1 C1 O1 123.5(4)
N1 C1 C2 119.5(4)
O1 C1 C2 117.0(4)
C1 C2 H2A 109.5
C1 C2 H2B 109.5
H2A C2 H2B 109.5
C1 C2 H2C 109.5
H2A C2 H2C 109.5
H2B C2 H2C 109.5
N2 C3 C4 120.8(4)
N2 C3 C5 123.2(4)
C4 C3 C5 116.0(4)
C3 C4 H4A 109.5
C3 C4 H4B 109.5
H4A C4 H4B 109.5
C3 C4 H4C 109.5
H4A C4 H4C 109.5
H4B C4 H4C 109.5
C3 C5 H5A 109.5
C3 C5 H5B 109.5
H5A C5 H5B 109.5
C3 C5 H5C 109.5
H5A C5 H5C 109.5
H5B C5 H5C 109.5
N3 C6 O2 123.4(4)
N3 C6 C7 119.6(4)
O2 C6 C7 117.0(3)
C6 C7 H7A 109.5
C6 C7 H7B 109.5
H7A C7 H7B 109.5
C6 C7 H7C 109.5
H7A C7 H7C 109.5
H7B C7 H7C 109.5
N4 C8 C10 121.0(4)
N4 C8 C9 122.9(4)
C10 C8 C9 116.0(4)
C8 C9 H9A 109.5
C8 C9 H9B 109.5
H9A C9 H9B 109.5
C8 C9 H9C 109.5
H9A C9 H9C 109.5
H9B C9 H9C 109.5
C8 C10 H10A 109.5
C8 C10 H10B 109.5
H10A C10 H10B 109.5
C8 C10 H10C 109.5
H10A C10 H10C 109.5
H10B C10 H10C 109.5
C16 C11 C12 115.9(3)
C16 C11 Si1 120.8(3)
C12 C11 Si1 123.2(3)
C13 C12 C11 122.4(4)
C13 C12 H12 118.8
C11 C12 H12 118.8
C14 C13 C12 120.4(4)
C14 C13 H13 119.8
C12 C13 H13 119.8
C15 C14 C13 118.6(4)
C15 C14 H14 120.7
C13 C14 H14 120.7
C14 C15 C16 120.4(4)
C14 C15 H15 119.8
C16 C15 H15 119.8
C15 C16 C11 122.2(4)
C15 C16 H16 118.9
C11 C16 H16 118.9
C22 C17 C18 115.7(4)
C22 C17 Si1 120.1(3)
C18 C17 Si1 124.0(3)
C19 C18 C17 122.0(4)
C19 C18 H18 119.0
C17 C18 H18 119.0
C20 C19 C18 120.3(4)
C20 C19 H19 119.9
C18 C19 H19 119.9
C19 C20 C21 120.0(4)
C19 C20 H20 120.0
C21 C20 H20 120.0
C20 C21 C22 119.7(4)
C20 C21 H21 120.2
C22 C21 H21 120.2
C21 C22 C17 122.3(4)
C21 C22 H22 118.8
C17 C22 H22 118.8

loop_
_geom_bond_atom_site_label_1
_geom_bond_atom_site_label_2
_geom_bond_distance
Si1 O1 1.765(3)
Si1 O2 1.768(3)
Si1 C17 1.906(4)
Si1 C11 1.917(4)
Si1 N4 2.123(3)
Si1 N2 2.138(3)
O1 C1 1.317(4)
O2 C6 1.314(4)
N1 C1 1.295(5)
N1 N2 1.419(4)
N2 C3 1.290(5)
N3 C6 1.290(5)
N3 N4 1.427(4)
N4 C8 1.302(4)
C1 C2 1.496(6)
C2 H2A 0.9600
C2 H2B 0.9600
C2 H2C 0.9600
C3 C4 1.487(5)
C3 C5 1.491(5)
C4 H4A 0.9600
C4 H4B 0.9600
C4 H4C 0.9600
C5 H5A 0.9600
C5 H5B 0.9600
C5 H5C 0.9600
C6 C7 1.491(6)
C7 H7A 0.9600
C7 H7B 0.9600
C7 H7C 0.9600
C8 C10 1.475(6)
C8 C9 1.498(5)
C9 H9A 0.9600
C9 H9B 0.9600
C9 H9C 0.9600
C10 H10A 0.9600
C10 H10B 0.9600
C10 H10C 0.9600
C11 C16 1.389(5)
C11 C12 1.390(6)
C12 C13 1.381(5)
C12 H12 0.9300
C13 C14 1.378(5)
C13 H13 0.9300
C14 C15 1.377(6)
C14 H14 0.9300
C15 C16 1.387(5)
C15 H15 0.9300
C16 H16 0.9300
C17 C22 1.398(5)
C17 C18 1.399(5)
C18 C19 1.391(5)
C18 H18 0.9300
C19 C20 1.366(6)
C19 H19 0.9300
C20 C21 1.369(6)
C20 H20 0.9300
C21 C22 1.396(5)
C21 H21 0.9300
C22 H22 0.9300

loop_
_geom_torsion_atom_site_label_1
_geom_torsion_atom_site_label_2
_geom_torsion_atom_site_label_3
_geom_torsion_atom_site_label_4
_geom_torsion
O2 Si1 O1 C1 33.7(6)
C17 Si1 O1 C1 164.2(3)
C11 Si1 O1 C1 -96.5(3)
N4 Si1 O1 C1 72.6(3)
N2 Si1 O1 C1 -8.2(2)
O1 Si1 O2 C6 29.2(6)
C17 Si1 O2 C6 -101.0(3)
C11 Si1 O2 C6 159.6(3)
N4 Si1 O2 C6 -10.8(3)
N2 Si1 O2 C6 70.0(3)
C1 N1 N2 C3 167.1(3)
C1 N1 N2 Si1 -9.4(3)
O1 Si1 N2 C3 -165.5(4)
O2 Si1 N2 C3 25.6(4)
C17 Si1 N2 C3 149.3(8)
C11 Si1 N2 C3 -68.6(4)
N4 Si1 N2 C3 103.7(4)
O1 Si1 N2 N1 9.8(2)
O2 Si1 N2 N1 -159.0(2)
C17 Si1 N2 N1 -35.4(10)
C11 Si1 N2 N1 106.8(2)
N4 Si1 N2 N1 -81.0(2)
C6 N3 N4 C8 164.8(3)
C6 N3 N4 Si1 -11.4(3)
O1 Si1 N4 C8 28.2(4)
O2 Si1 N4 C8 -162.5(4)
C17 Si1 N4 C8 -66.0(4)
C11 Si1 N4 C8 145.8(7)
N2 Si1 N4 C8 106.3(4)
O1 Si1 N4 N3 -157.0(2)
O2 Si1 N4 N3 12.3(2)
C17 Si1 N4 N3 108.8(2)
C11 Si1 N4 N3 -39.4(8)
N2 Si1 N4 N3 -78.9(2)
N2 N1 C1 O1 4.0(5)
N2 N1 C1 C2 -174.3(3)
Si1 O1 C1 N1 5.3(5)
Si1 O1 C1 C2 -176.3(3)
N1 N2 C3 C4 -171.0(3)
Si1 N2 C3 C4 4.2(6)
N1 N2 C3 C5 6.2(5)
Si1 N2 C3 C5 -178.5(3)
N4 N3 C6 O2 4.1(5)
N4 N3 C6 C7 -173.4(3)
Si1 O2 C6 N3 7.7(5)
Si1 O2 C6 C7 -174.7(3)
N3 N4 C8 C10 -174.3(4)
Si1 N4 C8 C10 0.4(6)
N3 N4 C8 C9 2.8(5)
Si1 N4 C8 C9 177.5(3)
O1 Si1 C11 C16 -149.8(3)
O2 Si1 C11 C16 43.1(3)
C17 Si1 C11 C16 -54.4(3)
N4 Si1 C11 C16 93.4(8)
N2 Si1 C11 C16 132.3(3)
O1 Si1 C11 C12 26.1(3)
O2 Si1 C11 C12 -141.1(3)
C17 Si1 C11 C12 121.5(3)
N4 Si1 C11 C12 -90.8(8)
N2 Si1 C11 C12 -51.9(3)
C16 C11 C12 C13 -1.1(6)
Si1 C11 C12 C13 -177.2(3)
C11 C12 C13 C14 1.4(6)
C12 C13 C14 C15 -0.3(6)
C13 C14 C15 C16 -1.0(6)
C14 C15 C16 C11 1.4(6)
C12 C11 C16 C15 -0.3(5)
Si1 C11 C16 C15 175.9(3)
O1 Si1 C17 C22 45.8(3)
O2 Si1 C17 C22 -147.1(3)
C11 Si1 C17 C22 -51.7(3)
N4 Si1 C17 C22 134.8(3)
N2 Si1 C17 C22 89.9(9)
O1 Si1 C17 C18 -140.0(3)
O2 Si1 C17 C18 27.1(3)
C11 Si1 C17 C18 122.5(3)
N4 Si1 C17 C18 -51.0(3)
N2 Si1 C17 C18 -95.9(9)
C22 C17 C18 C19 0.1(5)
Si1 C17 C18 C19 -174.3(3)
C17 C18 C19 C20 0.9(6)
C18 C19 C20 C21 -1.9(6)
C19 C20 C21 C22 1.8(6)
C20 C21 C22 C17 -0.8(6)
C18 C17 C22 C21 -0.2(5)
Si1 C17 C22 C21 174.5(3)
